data_7132843
loop_
_publ_author_name
'Nishimoto, Mikey'
'Uetake, Yuta'
'Yakiyama, Yumi'
'Sakurai, Hidehiro'

_publ_section_title
;
 Strain-induced carbon-carbon bond cleavage of bowl-shaped sumanenone.
;
_journal_issue 29
_journal_name_full 'Chemical communications (Cambridge, England)'
_journal_page_first 3982
_journal_page_last 3985
_journal_paper_doi 10.1039/d4cc00008k
_journal_volume 60
_journal_year 2024
_chemical_formula_moiety 'C27 H15 Br O2'
_chemical_formula_sum 'C27 H15 Br O2'
_chemical_formula_weight 451.30
_space_group_crystal_system monoclinic
_space_group_IT_number 14
_space_group_name_Hall '-P 2ybc'
_space_group_name_H-M_alt 'P 1 21/c 1'
_atom_sites_solution_hydrogens geom
_audit_creation_date 2024-03-06
_audit_creation_method
;
Olex2 1.5
(compiled 2024.02.16 svn.r378c4104 for OlexSys, GUI svn.r6928)
;
_audit_update_record
;
2024-03-07 deposited with the CCDC.	2024-03-08 downloaded from the CCDC.
;
_cell_angle_alpha 90
_cell_angle_beta 95.518(3)
_cell_angle_gamma 90
_cell_formula_units_Z 4
_cell_length_a 17.7637(6)
_cell_length_b 15.5820(5)
_cell_length_c 7.0233(3)
_cell_measurement_reflns_used 5744
_cell_measurement_temperature 123(2)
_cell_measurement_theta_max 75.3330
_cell_measurement_theta_min 5.6270
_cell_volume 1935.00(12)
_computing_cell_refinement 'CrysAlisPro 1.171.41.93a (Rigaku OD, 2020)'
_computing_data_collection 'CrysAlisPro 1.171.41.93a (Rigaku OD, 2020)'
_computing_data_reduction 'CrysAlisPro 1.171.41.93a (Rigaku OD, 2020)'
_computing_molecular_graphics 'Olex2 1.5 (Dolomanov et al., 2009)'
_computing_publication_material 'Olex2 1.5 (Dolomanov et al., 2009)'
_computing_structure_refinement 'SHELXL 2018/3 (Sheldrick, 2015)'
_computing_structure_solution 'SHELXT  (Sheldrick, 2015)'
_diffrn_ambient_temperature 123(2)
_diffrn_detector_area_resol_mean 10.0000
_diffrn_detector_type HyPix
_diffrn_measured_fraction_theta_full 0.980
_diffrn_measured_fraction_theta_max 0.934
_diffrn_measurement_details
;
List of Runs (angles in degrees, time in seconds):

  # Type    Start    End  Width  t~exp~   \w     \q     \k     \f   Frames
#--------------------------------------------------------------------------
  1  \w    -70.00   5.00   0.50    0.23    --  -47.45  80.00 -13.00  150
  2  \w     86.00 113.00   0.50    0.23    --   47.45 125.00-150.00   54
  3  \w     84.00 120.00   0.50    0.23    --   47.45 125.00-180.00   72
  4  \w    117.00 142.00   0.50    0.91    --   70.50  80.00 -13.00   50
  5  \w     22.00  47.00   0.50    0.91    --   70.50 -80.00-136.00   50
  6  \w     13.00  38.00   0.50    0.23    --   47.45 -80.00-136.00   50
  7  \w      0.00  82.00   0.50    0.91    --   70.50 -37.00-150.00  164
  8  \w    -97.00 -24.00   0.50    0.23    --  -47.45 -80.00-136.00  146
  9  \w    -94.00 -36.00   0.50    0.91    -- -106.49  37.00 -90.00  116
 10  \w    -91.00 -55.00   0.50    0.91    -- -106.49 125.00  30.00   72
 11  \w   -110.00 -35.00   0.50    0.91    -- -106.49 125.00   0.00  150
 12  \w   -120.00 -37.00   0.50    0.91    -- -106.49  80.00 -13.00  166
 13  \w   -128.00 -95.00   0.50    0.91    -- -106.49 -37.00 -90.00   66
 14  \w   -142.00 -97.00   0.50    0.91    -- -106.49 -19.00 -60.00   90
 15  \w   -162.00-106.00   0.50    0.91    -- -106.49 -80.00-136.00  112
 16  \w   -166.00 -86.00   0.50    0.91    -- -106.49 -99.00 -60.00  160
 17  \w   -177.00-136.00   0.50    0.91    -- -106.49 -37.00 -90.00   82
 18  \w   -176.00-151.00   0.50    0.91    -- -106.49 -19.00 -60.00   50
 19  \w   -111.00 -56.00   0.50    0.91    -- -106.49 125.00-180.00  110
;
_diffrn_measurement_device 'four-circle diffractometer'
_diffrn_measurement_device_type 'XtaLAB Synergy, Single source at offset/far, HyPix'
_diffrn_measurement_method '\w scans'
_diffrn_radiation_type CuK\a
_diffrn_radiation_wavelength 1.54184
_diffrn_reflns_av_unetI/netI 0.0172
_diffrn_reflns_Laue_measured_fraction_full 0.980
_diffrn_reflns_Laue_measured_fraction_max 0.934
_diffrn_reflns_limit_h_max 22
_diffrn_reflns_limit_h_min -22
_diffrn_reflns_limit_k_max 18
_diffrn_reflns_limit_k_min -18
_diffrn_reflns_limit_l_max 8
_diffrn_reflns_limit_l_min -8
_diffrn_reflns_number 5418
_diffrn_reflns_point_group_measured_fraction_full 0.980
_diffrn_reflns_point_group_measured_fraction_max 0.934
_diffrn_reflns_theta_full 67.684
_diffrn_reflns_theta_max 78.131
_diffrn_reflns_theta_min 5.003
_exptl_absorpt_coefficient_mu 3.069
_exptl_absorpt_correction_T_max 1.00000
_exptl_absorpt_correction_T_min 0.06535
_exptl_absorpt_correction_type multi-scan
_exptl_absorpt_process_details
;
CrysAlisPro 1.171.41.93a (Rigaku Oxford Diffraction, 2020)
Empirical absorption correction using spherical harmonics,
implemented in SCALE3 ABSPACK scaling algorithm.
;
_exptl_crystal_colour orange
_exptl_crystal_colour_primary orange
_exptl_crystal_density_diffrn 1.549
_exptl_crystal_description block
_exptl_crystal_F_000 912
_exptl_crystal_size_max 0.27
_exptl_crystal_size_mid 0.1
_exptl_crystal_size_min 0.03
_refine_diff_density_max 2.083
_refine_diff_density_min -1.056
_refine_diff_density_rms 0.179
_refine_ls_extinction_method none
_refine_ls_goodness_of_fit_ref 1.680
_refine_ls_hydrogen_treatment constr
_refine_ls_matrix_type full
_refine_ls_number_parameters 273
_refine_ls_number_reflns 5418
_refine_ls_number_restraints 0
_refine_ls_restrained_S_all 1.680
_refine_ls_R_factor_all 0.1339
_refine_ls_R_factor_gt 0.1178
_refine_ls_shift/su_max 0.000
_refine_ls_shift/su_mean 0.000
_refine_ls_structure_factor_coef Fsqd
_refine_ls_weighting_details 'w=1/[\s^2^(Fo^2^)+(0.2000P)^2^] where P=(Fo^2^+2Fc^2^)/3'
_refine_ls_weighting_scheme calc
_refine_ls_wR_factor_gt 0.3630
_refine_ls_wR_factor_ref 0.3890
_reflns_Friedel_coverage 0.000
_reflns_number_gt 4313
_reflns_number_total 5418
_reflns_threshold_expression 'I > 2\s(I)'
_twin_special_details
;
Component 2 rotated by 179.8241\% 
around [-0.25 -0.00 0.97] (reciprocal) or [-0.00 -0.00 1.00] (direct)
;
_cod_data_source_file d4cc00008k2.cif
_cod_data_source_block twining0131_twin1_hklf4
_cod_depositor_comments 'Adding full bibliography for 7132843.cif.'
_cod_database_code 7132843
_shelx_shelxl_version_number 2018/3
_shelx_space_group_comment
;
The symmetry employed for this shelxl refinement is uniquely defined
by the following loop, which should always be used as a source of
symmetry information in preference to the above space-group names.
They are only intended as comments.
;
_shelx_estimated_absorpt_t_max 0.914
_shelx_estimated_absorpt_t_min 0.491
_olex2_refinement_description
;
1. Twinned data refinement
 Scales: 0.9(2)
 0.19(4) -0.1(2)
2. Fixed Uiso
 At 1.2 times of:
  All C(H) groups, All C(H,H) groups
3.a Secondary CH2 refined with riding coordinates:
 C5(H5A,H5B), C10(H10A,H10B)
3.b Aromatic/amide H refined with riding coordinates:
 C23(H23), C27(H27), C2(H2), C1(H1), C24(H24), C26(H26), C7(H7), C8(H8),
 C13(H13), C12(H12), C3(H3)
;
_olex2_submission_special_instructions 'No special instructions were received'
_oxdiff_exptl_absorpt_empirical_details
;
Empirical correction (ABSPACK) includes:
- Absorption correction using spherical harmonics
- Frame scaling
;

loop_
_space_group_symop_operation_xyz
'x, y, z'
'-x, y+1/2, -z+1/2'
'-x, -y, -z'
'x, -y-1/2, z-1/2'

loop_
_atom_site_label
_atom_site_type_symbol
_atom_site_fract_x
_atom_site_fract_y
_atom_site_fract_z
_atom_site_U_iso_or_equiv
_atom_site_adp_type
_atom_site_occupancy
_atom_site_site_symmetry_order
_atom_site_calc_flag
_atom_site_refinement_flags_posn
_atom_site_refinement_flags_adp
_atom_site_refinement_flags_occupancy
_atom_site_disorder_assembly
_atom_site_disorder_group
Br1 Br 0.24061(6) 0.84570(6) 0.33291(19) 0.0768(5) Uani 1 1 d . . . . .
O2 O 0.5753(3) 0.8718(4) 0.5893(9) 0.0585(13) Uani 1 1 d . . . . .
O1 O 0.5908(4) 0.7463(3) 0.4384(10) 0.0585(15) Uani 1 1 d . . . . .
C4 C 0.7963(6) 0.4977(5) 0.6729(11) 0.0614(19) Uani 1 1 d . . . . .
C23 C 0.4510(5) 0.8120(6) 0.6244(15) 0.066(2) Uani 1 1 d . . . . .
H23 H 0.471762 0.778988 0.730506 0.080 Uiso 1 1 calc R U . . .
C27 C 0.4679(5) 0.9132(5) 0.3724(13) 0.0604(19) Uani 1 1 d . . . . .
H27 H 0.499836 0.949413 0.306715 0.072 Uiso 1 1 calc R U . . .
C22 C 0.4973(5) 0.8647(5) 0.5265(13) 0.0559(17) Uani 1 1 d . . . . .
C2 C 0.6623(5) 0.5079(5) 0.6478(12) 0.0599(18) Uani 1 1 d . . . . .
H2 H 0.614715 0.479793 0.644104 0.072 Uiso 1 1 calc R U . A 2
C1 C 0.6635(5) 0.5977(5) 0.6296(11) 0.0537(16) Uani 1 1 d . . . . .
H1 H 0.616983 0.628127 0.615711 0.064 Uiso 1 1 calc R U . . .
C21 C 0.6185(5) 0.8043(5) 0.5368(11) 0.0553(17) Uani 1 1 d . . . . .
C6 C 0.9250(5) 0.5544(5) 0.7082(13) 0.062(2) Uani 1 1 d . . . . .
C24 C 0.3762(5) 0.8081(5) 0.5674(15) 0.067(2) Uani 1 1 d . . . . .
H24 H 0.344454 0.772325 0.634740 0.081 Uiso 1 1 calc R U . . .
C26 C 0.3917(5) 0.9082(5) 0.3153(13) 0.065(2) Uani 1 1 d . . . . .
H26 H 0.370637 0.940909 0.209144 0.078 Uiso 1 1 calc R U . . .
C7 C 1.0001(5) 0.5869(6) 0.7402(13) 0.068(2) Uani 1 1 d . . . . .
H7 H 1.041352 0.548113 0.760920 0.082 Uiso 1 1 calc R U . B 2
C5 C 0.8785(5) 0.4683(6) 0.7057(14) 0.065(2) Uani 1 1 d . . . . .
H5A H 0.891670 0.430221 0.600995 0.078 Uiso 1 1 calc R U . . .
H5B H 0.888081 0.437469 0.828871 0.078 Uiso 1 1 calc R U . . .
C14 C 0.6988(5) 0.8106(5) 0.6032(11) 0.0534(16) Uani 1 1 d . . . . .
C8 C 1.0142(5) 0.6765(7) 0.7416(16) 0.072(2) Uani 1 1 d . . . C 2
H8 H 1.064912 0.696134 0.763911 0.087 Uiso 1 1 calc R U . C 2
C10 C 0.9425(5) 0.8373(5) 0.7097(14) 0.0589(19) Uani 1 1 d . . . . .
H10A H 0.961860 0.863330 0.833504 0.071 Uiso 1 1 calc R U . . .
H10B H 0.967484 0.865114 0.605661 0.071 Uiso 1 1 calc R U . . .
C20 C 0.7312(5) 0.6434(5) 0.6313(10) 0.0524(17) Uani 1 1 d . . . . .
C13 C 0.7300(5) 0.8946(5) 0.6227(11) 0.0575(18) Uani 1 1 d . . . . .
H13 H 0.695940 0.941769 0.609258 0.069 Uiso 1 1 calc R U . . .
C25 C 0.3454(6) 0.8549(5) 0.4140(17) 0.067(2) Uani 1 1 d . . . . .
C15 C 0.7481(5) 0.7379(5) 0.6250(10) 0.0475(16) Uani 1 1 d . . . . .
C17 C 0.8840(4) 0.7022(5) 0.6789(12) 0.0541(17) Uani 1 1 d . . . . .
C18 C 0.8712(4) 0.6160(5) 0.6768(11) 0.0540(16) Uani 1 1 d . . . . .
C11 C 0.8570(5) 0.8451(4) 0.6759(12) 0.0533(18) Uani 1 1 d . . . . .
C9 C 0.9554(6) 0.7378(6) 0.7111(14) 0.060(2) Uani 1 1 d . . . . .
C16 C 0.8245(5) 0.7621(5) 0.6581(12) 0.0511(17) Uani 1 1 d . . . . .
C19 C 0.7949(5) 0.5890(5) 0.6561(11) 0.0527(17) Uani 1 1 d . . . . .
C12 C 0.8061(5) 0.9125(5) 0.6598(11) 0.0570(18) Uani 1 1 d . . . . .
H12 H 0.823203 0.970134 0.673940 0.068 Uiso 1 1 calc R U . . .
C3 C 0.7290(5) 0.4572(5) 0.6714(12) 0.0582(18) Uani 1 1 d . . . D 2
H3 H 0.726335 0.396693 0.685741 0.070 Uiso 1 1 calc R U . D 2

loop_
_atom_site_aniso_label
_atom_site_aniso_U_11
_atom_site_aniso_U_22
_atom_site_aniso_U_33
_atom_site_aniso_U_23
_atom_site_aniso_U_13
_atom_site_aniso_U_12
Br1 0.0697(7) 0.0684(7) 0.0906(9) -0.0031(5) -0.0015(5) 0.0129(4)
O2 0.070(3) 0.046(3) 0.059(3) 0.005(2) 0.007(2) 0.005(2)
O1 0.064(4) 0.059(3) 0.051(3) -0.010(2) -0.001(3) 0.007(2)
C4 0.095(6) 0.054(4) 0.035(3) -0.005(3) 0.010(3) 0.004(4)
C23 0.075(5) 0.051(4) 0.074(6) 0.019(4) 0.017(4) 0.013(3)
C27 0.079(5) 0.044(4) 0.058(5) 0.009(3) 0.005(4) 0.003(3)
C22 0.068(5) 0.042(3) 0.057(5) 0.001(3) 0.005(3) 0.006(3)
C2 0.069(5) 0.059(4) 0.052(4) -0.007(4) 0.007(3) -0.008(3)
C1 0.068(4) 0.054(4) 0.041(3) -0.005(3) 0.011(3) 0.006(3)
C21 0.079(5) 0.051(4) 0.035(4) 0.001(3) 0.005(3) 0.009(3)
C6 0.076(5) 0.058(4) 0.052(4) -0.005(3) 0.009(3) 0.020(4)
C24 0.079(5) 0.053(4) 0.072(6) 0.009(4) 0.014(4) 0.015(4)
C26 0.084(6) 0.052(4) 0.058(5) 0.005(4) -0.001(4) 0.007(3)
C7 0.069(5) 0.071(6) 0.065(6) 0.005(4) 0.014(4) 0.014(4)
C5 0.079(5) 0.059(4) 0.058(5) -0.002(4) 0.014(4) 0.007(4)
C14 0.074(5) 0.048(4) 0.038(4) 0.006(3) 0.009(3) 0.007(3)
C8 0.062(5) 0.086(6) 0.070(6) 0.004(5) 0.012(4) 0.007(4)
C10 0.070(5) 0.056(4) 0.051(5) -0.007(3) 0.013(4) -0.012(3)
C20 0.082(5) 0.050(4) 0.026(3) -0.001(3) 0.010(3) 0.003(3)
C13 0.089(5) 0.050(4) 0.035(3) -0.001(3) 0.013(3) 0.002(4)
C25 0.074(5) 0.048(4) 0.079(7) -0.004(4) 0.007(4) 0.013(3)
C15 0.063(5) 0.046(4) 0.034(3) -0.002(3) 0.006(3) 0.001(3)
C17 0.063(4) 0.052(4) 0.049(4) 0.000(3) 0.010(3) 0.003(3)
C18 0.063(4) 0.055(4) 0.044(4) 0.000(3) 0.009(3) 0.005(3)
C11 0.080(5) 0.045(4) 0.036(4) -0.002(3) 0.011(3) -0.002(3)
C9 0.072(5) 0.059(4) 0.051(5) 0.002(3) 0.015(4) -0.002(3)
C16 0.067(5) 0.051(4) 0.036(3) 0.002(3) 0.006(3) 0.002(3)
C19 0.068(4) 0.047(4) 0.044(4) -0.003(3) 0.005(3) 0.004(3)
C12 0.077(5) 0.054(4) 0.042(4) 0.008(3) 0.013(3) -0.001(3)
C3 0.079(5) 0.047(4) 0.048(4) -0.006(3) 0.005(3) 0.001(3)

loop_
_atom_type_symbol
_atom_type_description
_atom_type_scat_dispersion_real
_atom_type_scat_dispersion_imag
_atom_type_scat_source
C C 0.0181 0.0091 'International Tables Vol C Tables 4.2.6.8 and 6.1.1.4'
H H 0.0000 0.0000 'International Tables Vol C Tables 4.2.6.8 and 6.1.1.4'
Br Br -0.6763 1.2805 'International Tables Vol C Tables 4.2.6.8 and 6.1.1.4'
O O 0.0492 0.0322 'International Tables Vol C Tables 4.2.6.8 and 6.1.1.4'

loop_
_geom_angle_atom_site_label_1
_geom_angle_atom_site_label_2
_geom_angle_atom_site_label_3
_geom_angle
_geom_angle_site_symmetry_1
_geom_angle_site_symmetry_3
_geom_angle_publ_flag
C21 O2 C22 114.2(6) . . ?
C19 C4 C5 108.6(8) . . ?
C3 C4 C5 134.0(8) . . ?
C3 C4 C19 117.2(8) . . ?
C22 C23 H23 120.3 . . ?
C24 C23 H23 120.3 . . ?
C24 C23 C22 119.5(8) . . ?
C22 C27 H27 120.5 . . ?
C26 C27 H27 120.5 . . ?
C26 C27 C22 119.0(8) . . ?
C23 C22 O2 120.0(7) . . ?
C27 C22 O2 119.0(7) . . ?
C27 C22 C23 120.9(8) . . ?
C1 C2 H2 118.5 . . ?
C1 C2 C3 123.0(8) . . ?
C3 C2 H2 118.5 . . ?
C2 C1 H1 119.1 . . ?
C20 C1 C2 121.9(7) . . ?
C20 C1 H1 119.1 . . ?
O2 C21 C14 114.6(7) . . ?
O1 C21 O2 121.2(8) . . ?
O1 C21 C14 124.2(7) . . ?
C7 C6 C5 141.9(7) . . ?
C18 C6 C7 114.0(8) . . ?
C18 C6 C5 103.9(8) . . ?
C23 C24 H24 119.5 . . ?
C23 C24 C25 121.0(9) . . ?
C25 C24 H24 119.5 . . ?
C27 C26 H26 120.1 . . ?
C27 C26 C25 119.9(8) . . ?
C25 C26 H26 120.1 . . ?
C6 C7 H7 119.6 . . ?
C8 C7 C6 120.9(8) . . ?
C8 C7 H7 119.6 . . ?
C4 C5 C6 103.9(7) . . ?
C4 C5 H5A 111.0 . . ?
C4 C5 H5B 111.0 . . ?
C6 C5 H5A 111.0 . . ?
C6 C5 H5B 111.0 . . ?
H5A C5 H5B 109.0 . . ?
C13 C14 C21 116.8(7) . . ?
C13 C14 C15 119.4(8) . . ?
C15 C14 C21 123.3(7) . . ?
C7 C8 H8 118.8 . . ?
C9 C8 C7 122.4(9) . . ?
C9 C8 H8 118.8 . . ?
H10A C10 H10B 109.1 . . ?
C11 C10 H10A 111.2 . . ?
C11 C10 H10B 111.2 . . ?
C11 C10 C9 102.9(6) . . ?
C9 C10 H10A 111.2 . . ?
C9 C10 H10B 111.2 . . ?
C1 C20 C15 132.3(8) . . ?
C1 C20 C19 111.9(7) . . ?
C19 C20 C15 115.6(7) . . ?
C14 C13 H13 117.7 . . ?
C12 C13 C14 124.6(8) . . ?
C12 C13 H13 117.7 . . ?
C24 C25 Br1 120.1(8) . . ?
C24 C25 C26 119.7(9) . . ?
C26 C25 Br1 120.2(8) . . ?
C14 C15 C20 131.0(8) . . ?
C16 C15 C14 112.1(7) . . ?
C16 C15 C20 116.7(7) . . ?
C18 C17 C9 123.1(7) . . ?
C18 C17 C16 122.0(7) . . ?
C9 C17 C16 114.8(7) . . ?
C6 C18 C17 125.6(8) . . ?
C6 C18 C19 117.3(8) . . ?
C17 C18 C19 116.9(7) . . ?
C16 C11 C10 109.5(7) . . ?
C12 C11 C10 135.2(7) . . ?
C12 C11 C16 115.4(8) . . ?
C8 C9 C10 140.7(9) . . ?
C17 C9 C8 114.0(8) . . ?
C17 C9 C10 105.3(8) . . ?
C15 C16 C11 129.6(8) . . ?
C17 C16 C15 122.9(7) . . ?
C17 C16 C11 107.5(8) . . ?
C20 C19 C4 128.1(8) . . ?
C20 C19 C18 125.6(8) . . ?
C18 C19 C4 106.2(7) . . ?
C13 C12 C11 118.9(8) . . ?
C13 C12 H12 120.6 . . ?
C11 C12 H12 120.6 . . ?
C4 C3 C2 118.0(8) . . ?
C4 C3 H3 121.0 . . ?
C2 C3 H3 121.0 . . ?

loop_
_geom_bond_atom_site_label_1
_geom_bond_atom_site_label_2
_geom_bond_distance
_geom_bond_site_symmetry_2
_geom_bond_publ_flag
Br1 C25 1.898(11) . ?
O2 C22 1.418(10) . ?
O2 C21 1.374(10) . ?
O1 C21 1.213(10) . ?
C4 C5 1.528(13) . ?
C4 C19 1.428(11) . ?
C4 C3 1.351(13) . ?
C23 H23 0.9500 . ?
C23 C22 1.390(12) . ?
C23 C24 1.352(14) . ?
C27 H27 0.9500 . ?
C27 C22 1.381(12) . ?
C27 C26 1.377(13) . ?
C2 H2 0.9500 . ?
C2 C1 1.406(11) . ?
C2 C3 1.420(12) . ?
C1 H1 0.9500 . ?
C1 C20 1.397(12) . ?
C21 C14 1.462(12) . ?
C6 C7 1.425(13) . ?
C6 C5 1.574(13) . ?
C6 C18 1.358(11) . ?
C24 H24 0.9500 . ?
C24 C25 1.370(14) . ?
C26 H26 0.9500 . ?
C26 C25 1.400(14) . ?
C7 H7 0.9500 . ?
C7 C8 1.418(14) . ?
C5 H5A 0.9900 . ?
C5 H5B 0.9900 . ?
C14 C13 1.423(12) . ?
C14 C15 1.430(11) . ?
C8 H8 0.9500 . ?
C8 C9 1.415(14) . ?
C10 H10A 0.9900 . ?
C10 H10B 0.9900 . ?
C10 C11 1.520(13) . ?
C10 C9 1.568(11) . ?
C20 C15 1.504(11) . ?
C20 C19 1.411(12) . ?
C13 H13 0.9500 . ?
C13 C12 1.381(13) . ?
C15 C16 1.407(13) . ?
C17 C18 1.362(12) . ?
C17 C9 1.383(13) . ?
C17 C16 1.407(12) . ?
C18 C19 1.415(11) . ?
C11 C16 1.417(11) . ?
C11 C12 1.384(12) . ?
C12 H12 0.9500 . ?
C3 H3 0.9500 . ?

loop_
_geom_torsion_atom_site_label_1
_geom_torsion_atom_site_label_2
_geom_torsion_atom_site_label_3
_geom_torsion_atom_site_label_4
_geom_torsion
_geom_torsion_site_symmetry_1
_geom_torsion_site_symmetry_2
_geom_torsion_site_symmetry_3
_geom_torsion_site_symmetry_4
_geom_torsion_publ_flag
O2 C21 C14 C13 -30.8(9) . . . . ?
O2 C21 C14 C15 157.3(7) . . . . ?
O1 C21 C14 C13 147.1(8) . . . . ?
O1 C21 C14 C15 -24.8(12) . . . . ?
C23 C24 C25 Br1 178.3(7) . . . . ?
C23 C24 C25 C26 -0.5(14) . . . . ?
C27 C26 C25 Br1 -178.6(7) . . . . ?
C27 C26 C25 C24 0.2(14) . . . . ?
C22 O2 C21 O1 2.9(11) . . . . ?
C22 O2 C21 C14 -179.2(6) . . . . ?
C22 C23 C24 C25 0.4(14) . . . . ?
C22 C27 C26 C25 0.3(13) . . . . ?
C2 C1 C20 C15 -176.3(7) . . . . ?
C2 C1 C20 C19 -1.0(10) . . . . ?
C1 C2 C3 C4 -1.2(12) . . . . ?
C1 C20 C15 C14 -4.5(13) . . . . ?
C1 C20 C15 C16 170.7(8) . . . . ?
C1 C20 C19 C4 1.8(11) . . . . ?
C1 C20 C19 C18 -175.5(7) . . . . ?
C21 O2 C22 C23 78.8(10) . . . . ?
C21 O2 C22 C27 -103.7(8) . . . . ?
C21 C14 C13 C12 -171.4(7) . . . . ?
C21 C14 C15 C20 -15.0(12) . . . . ?
C21 C14 C15 C16 169.6(7) . . . . ?
C6 C7 C8 C9 -0.2(15) . . . . ?
C6 C18 C19 C4 -0.8(10) . . . . ?
C6 C18 C19 C20 177.0(8) . . . . ?
C24 C23 C22 O2 177.6(8) . . . . ?
C24 C23 C22 C27 0.2(14) . . . . ?
C26 C27 C22 O2 -178.0(7) . . . . ?
C26 C27 C22 C23 -0.5(13) . . . . ?
C7 C6 C5 C4 174.8(11) . . . . ?
C7 C6 C18 C17 -1.7(12) . . . . ?
C7 C6 C18 C19 -176.0(7) . . . . ?
C7 C8 C9 C10 175.9(10) . . . . ?
C7 C8 C9 C17 -0.4(14) . . . . ?
C5 C4 C19 C20 -177.8(7) . . . . ?
C5 C4 C19 C18 0.0(9) . . . . ?
C5 C4 C3 C2 175.7(9) . . . . ?
C5 C6 C7 C8 -174.3(11) . . . . ?
C5 C6 C18 C17 175.5(7) . . . . ?
C5 C6 C18 C19 1.1(10) . . . . ?
C14 C13 C12 C11 1.4(11) . . . . ?
C14 C15 C16 C17 -178.1(7) . . . . ?
C14 C15 C16 C11 1.5(12) . . . . ?
C10 C11 C16 C15 -179.6(8) . . . . ?
C10 C11 C16 C17 0.1(9) . . . . ?
C10 C11 C12 C13 178.2(9) . . . . ?
C20 C15 C16 C17 5.8(11) . . . . ?
C20 C15 C16 C11 -174.6(7) . . . . ?
C13 C14 C15 C20 173.3(7) . . . . ?
C13 C14 C15 C16 -2.1(10) . . . . ?
C15 C14 C13 C12 0.8(11) . . . . ?
C15 C20 C19 C4 178.0(7) . . . . ?
C15 C20 C19 C18 0.6(11) . . . . ?
C17 C18 C19 C4 -175.6(7) . . . . ?
C17 C18 C19 C20 2.2(11) . . . . ?
C18 C6 C7 C8 1.2(13) . . . . ?
C18 C6 C5 C4 -1.0(9) . . . . ?
C18 C17 C9 C8 0.0(13) . . . . ?
C18 C17 C9 C10 -177.5(7) . . . . ?
C18 C17 C16 C15 -3.0(12) . . . . ?
C18 C17 C16 C11 177.3(7) . . . . ?
C11 C10 C9 C8 -175.7(12) . . . . ?
C11 C10 C9 C17 0.7(9) . . . . ?
C9 C10 C11 C16 -0.5(9) . . . . ?
C9 C10 C11 C12 179.4(9) . . . . ?
C9 C17 C18 C6 1.1(13) . . . . ?
C9 C17 C18 C19 175.5(8) . . . . ?
C9 C17 C16 C15 -179.9(8) . . . . ?
C9 C17 C16 C11 0.4(10) . . . . ?
C16 C17 C18 C6 -175.5(8) . . . . ?
C16 C17 C18 C19 -1.1(11) . . . . ?
C16 C17 C9 C8 176.8(8) . . . . ?
C16 C17 C9 C10 -0.7(10) . . . . ?
C16 C11 C12 C13 -2.0(11) . . . . ?
C19 C4 C5 C6 0.6(9) . . . . ?
C19 C4 C3 C2 1.8(11) . . . . ?
C19 C20 C15 C14 -179.6(7) . . . . ?
C19 C20 C15 C16 -4.4(9) . . . . ?
C12 C11 C16 C15 0.5(13) . . . . ?
C12 C11 C16 C17 -179.8(7) . . . . ?
C3 C4 C5 C6 -173.7(9) . . . . ?
C3 C4 C19 C20 -2.4(12) . . . . ?
C3 C4 C19 C18 175.4(7) . . . . ?
C3 C2 C1 C20 0.8(12) . . . . ?

loop_
_twin_individual_id
_twin_individual_mass_fraction_refined
1 0.9(2)
2 0.19(4)
3 -0.1(2)
